data_7061284
loop_
_publ_author_name
'Lamola, Jairus L.'
'Adeyinka, Adedapo S.'
'Malan, Frederick P.'
'Moshapo, Paseka T.'
'Holzapfel, Cedric W.'
'Maumela, Munaka Christopher'

_publ_section_title
;
 Exploring steric and electronic parameters of biaryl phosphacycles
;
_journal_issue 10
_journal_name_full 'New Journal of Chemistry'
_journal_page_first 4677
_journal_page_last 4686
_journal_paper_doi 10.1039/D1NJ05769C
_journal_volume 46
_journal_year 2022
_chemical_formula_moiety 'C41 H46 Cl O P2 Rh, C H2 Cl2, C0.59 H1.18 Cl1.17, C0.41 H0.82 Cl0.83'
_chemical_formula_sum 'C43 H50 Cl5 O P2 Rh'
_chemical_formula_weight 924.93
_space_group_crystal_system orthorhombic
_space_group_IT_number 61
_space_group_name_Hall '-P 2ac 2ab'
_space_group_name_H-M_alt 'P b c a'
_atom_sites_solution_hydrogens geom
_atom_sites_solution_primary dual
_audit_creation_date 2022-01-18
_audit_creation_method
;
Olex2 1.3-ac4
(compiled 2018.12.18 svn.r3554 for Rigaku Oxford Diffraction, GUI svn.r1)
;
_audit_update_record
;
2022-01-18 deposited with the CCDC.	2022-02-02 downloaded from the CCDC.
;
_cell_angle_alpha 90
_cell_angle_beta 90
_cell_angle_gamma 90
_cell_formula_units_Z 8
_cell_length_a 17.93190(10)
_cell_length_b 17.95520(10)
_cell_length_c 26.01420(10)
_cell_measurement_reflns_used 68804
_cell_measurement_temperature 149.99(10)
_cell_measurement_theta_max 78.8450
_cell_measurement_theta_min 2.9240
_cell_volume 8375.81(7)
_computing_cell_refinement 'CrysAlisPro 1.171.41.97a (Rigaku OD, 2021)'
_computing_data_collection 'CrysAlisPro 1.171.41.97a (Rigaku OD, 2021)'
_computing_data_reduction 'CrysAlisPro 1.171.41.97a (Rigaku OD, 2021)'
_computing_molecular_graphics 'Olex2 (Dolomanov et al., 2009)'
_computing_publication_material 'Olex2 (Dolomanov et al., 2009)'
_computing_structure_refinement 'ShelXL (Sheldrick, 2015)'
_computing_structure_solution 'ShelXT (Sheldrick, 2015)'
_diffrn_ambient_environment N~2~
_diffrn_ambient_temperature 149.99(10)
_diffrn_detector 'Hybrid Pixel Array Detector'
_diffrn_detector_area_resol_mean 10.0000
_diffrn_detector_type HyPix
_diffrn_measured_fraction_theta_full 1.000
_diffrn_measured_fraction_theta_max 0.989
_diffrn_measurement_details
;
List of Runs (angles in degrees, time in seconds):

  # Type    Start    End  Width  t~exp~   \w     \q     \k     \f   Frames
#--------------------------------------------------------------------------
  1  \w     33.00 118.00   0.50    0.06    --   46.95  52.00 129.00  170
  2  \w     98.00 178.00   0.50    0.20    --  110.25  45.00 120.00  160
  3  \w     98.00 178.00   0.50    0.20    --  110.25  30.00  90.00  160
  4  \w     98.00 178.00   0.50    0.20    --  110.25  45.00  30.00  160
  5  \w     98.00 178.00   0.50    0.20    --  110.25  30.00 -30.00  160
  6  \w     98.00 178.00   0.50    0.20    --  110.25  30.00-120.00  160
  7  \w     97.00 175.00   0.50    0.20    --  110.25  15.00-180.00  156
  8  \w     32.00 118.00   0.50    0.06    --   46.95  57.00-120.00  172
  9  \w     88.00 178.00   0.50    0.20    --  110.25 107.00  -2.00  180
 10  \w     38.00  80.00   0.50    0.20    --  110.25 -61.00 -60.00   84
 11  \w     38.00  80.00   0.50    0.20    --  110.25 -61.00 -90.00   84
 12  \w     38.00  80.00   0.50    0.20    --  110.25 -61.00-120.00   84
 13  \w     38.00 133.00   0.50    0.20    --  110.25 -77.00-120.00  190
 14  \w     38.00  64.00   0.50    0.20    --  110.25 -52.00 -16.00   52
 15  \w    -27.00  13.00   0.50    0.06    --   46.95 -19.00 -30.00   80
 16  \w     38.00  80.00   0.50    0.20    --  110.25 -61.00 120.00   84
 17  \w     38.00 106.00   0.50    0.20    --  110.25 -94.00 120.00  136
 18  \w     38.00 111.00   0.50    0.20    --  110.25-125.00  90.00  146
 19  \w     38.00 111.00   0.50    0.20    --  110.25-125.00-120.00  146
 20  \w     18.00  95.00   0.50    0.06    --   46.95-125.00-150.00  154
 21  \w     -5.00  29.00   0.50    0.06    --  -46.95  19.00 -60.00   68
 22  \w     -5.00  29.00   0.50    0.06    --  -46.95  19.00-120.00   68
 23  \w     -5.00  29.00   0.50    0.06    --  -46.95  19.00-180.00   68
 24  \w     -5.00  29.00   0.50    0.06    --  -46.95  19.00 -90.00   68
 25  \w    -56.00 -29.00   0.50    0.20    -- -102.00  52.00 129.00   54
 26  \w   -112.00 -87.00   0.50    0.20    -- -102.00 125.00 -30.00   50
 27  \w   -118.00 -33.00   0.50    0.06    --  -46.95 -52.00 -16.00  170
 28  \w   -175.00 -79.00   0.50    0.20    -- -102.00 -77.00 -60.00  192
 29  \w   -174.00 -88.00   0.50    0.20    -- -102.00 -52.00 -16.00  172
;
_diffrn_measurement_device 'four-circle diffractometer'
_diffrn_measurement_device_type 'XtaLAB Synergy R, DW system, HyPix'
_diffrn_measurement_method '\w scans'
_diffrn_orient_matrix_type 'CrysAlisPro convention (1999,Acta A55,543-557)'
_diffrn_orient_matrix_UB_11 -0.0615605000
_diffrn_orient_matrix_UB_12 0.0298518000
_diffrn_orient_matrix_UB_13 0.0358379000
_diffrn_orient_matrix_UB_21 -0.0330994000
_diffrn_orient_matrix_UB_22 0.0451118000
_diffrn_orient_matrix_UB_23 -0.0449022000
_diffrn_orient_matrix_UB_31 -0.0499723000
_diffrn_orient_matrix_UB_32 -0.0665860000
_diffrn_orient_matrix_UB_33 -0.0143737000
_diffrn_radiation_monochromator mirror
_diffrn_radiation_probe x-ray
_diffrn_radiation_type CuK\a
_diffrn_radiation_wavelength 1.54184
_diffrn_reflns_av_R_equivalents 0.0333
_diffrn_reflns_av_unetI/netI 0.0150
_diffrn_reflns_Laue_measured_fraction_full 1.000
_diffrn_reflns_Laue_measured_fraction_max 0.989
_diffrn_reflns_limit_h_max 22
_diffrn_reflns_limit_h_min -22
_diffrn_reflns_limit_k_max 19
_diffrn_reflns_limit_k_min -22
_diffrn_reflns_limit_l_max 33
_diffrn_reflns_limit_l_min -32
_diffrn_reflns_number 86764
_diffrn_reflns_point_group_measured_fraction_full 1.000
_diffrn_reflns_point_group_measured_fraction_max 0.989
_diffrn_reflns_theta_full 67.684
_diffrn_reflns_theta_max 79.147
_diffrn_reflns_theta_min 3.398
_diffrn_source 'Rotating-anode X-ray tube'
_diffrn_source_type 'Rigaku (Cu) X-ray Source'
_exptl_absorpt_coefficient_mu 7.208
_exptl_absorpt_correction_T_max 1.00000
_exptl_absorpt_correction_T_min 0.60531
_exptl_absorpt_correction_type multi-scan
_exptl_absorpt_process_details
;
CrysAlisPro 1.171.41.97a (Rigaku Oxford Diffraction, 2021)
Empirical absorption correction using spherical harmonics,
implemented in SCALE3 ABSPACK scaling algorithm.
;
_exptl_crystal_colour yellow
_exptl_crystal_density_diffrn 1.467
_exptl_crystal_description block
_exptl_crystal_F_000 3808
_exptl_crystal_size_max 0.234
_exptl_crystal_size_mid 0.210
_exptl_crystal_size_min 0.145
_refine_diff_density_max 0.333
_refine_diff_density_min -0.596
_refine_diff_density_rms 0.062
_refine_ls_extinction_method none
_refine_ls_goodness_of_fit_ref 1.055
_refine_ls_hydrogen_treatment constr
_refine_ls_matrix_type full
_refine_ls_number_parameters 518
_refine_ls_number_reflns 8963
_refine_ls_number_restraints 0
_refine_ls_restrained_S_all 1.055
_refine_ls_R_factor_all 0.0260
_refine_ls_R_factor_gt 0.0248
_refine_ls_shift/su_max 0.003
_refine_ls_shift/su_mean 0.000
_refine_ls_structure_factor_coef Fsqd
_refine_ls_weighting_details 'w=1/[\s^2^(Fo^2^)+(0.0306P)^2^+5.9856P] where P=(Fo^2^+2Fc^2^)/3'
_refine_ls_weighting_scheme calc
_refine_ls_wR_factor_gt 0.0625
_refine_ls_wR_factor_ref 0.0631
_reflns_Friedel_coverage 0.000
_reflns_number_gt 8609
_reflns_number_total 8963
_reflns_threshold_expression 'I > 2\s(I)'
_cod_data_source_file d1nj05769c2.cif
_cod_data_source_block cm_uj13_lt_auto
_cod_depositor_comments 'Adding full bibliography for 7061279--7061288.cif.'
_cod_database_code 7061284
_shelxl_version_number 2013-3
_shelx_space_group_comment
;
The symmetry employed for this shelxl refinement is uniquely defined
by the following loop, which should always be used as a source of
symmetry information in preference to the above space-group names.
They are only intended as comments.
;
_diffrn_oxdiff_digest_frames
;
01b5f7dd97127c66057145813de364c03700064ac8a
;
_reflns_odcompleteness_completeness 99.90
_reflns_odcompleteness_iscentric 1
_reflns_odcompleteness_theta 71.98
_olex2_refinement_description
;
1. Fixed Uiso
 At 1.2 times of:
  All C(H) groups, All C(H,H) groups, All C(H,H,H,H) groups
2. Others
 Sof(H9BC)=Sof(H9BD)=Sof(C6B)=Sof(H6BA)=Sof(H6BB)=Sof(Cl4B)=1-FVAR(1)
 Sof(H9AA)=Sof(H9AB)=Sof(C6A)=Sof(H6AA)=Sof(H6AB)=Sof(Cl4A)=FVAR(1)
 Sof(Cl5B)=1-FVAR(2)
 Sof(Cl5A)=FVAR(2)
 Sof(Cl2B)=1-FVAR(3)
 Sof(Cl2A)=FVAR(3)
 Sof(Cl3B)=1-FVAR(4)
 Sof(Cl3A)=FVAR(4)
3.a Ternary CH refined with riding coordinates:
 C25(H25), C33(H33), C37(H37), C29(H29)
3.b Secondary CH2 refined with riding coordinates:
 C34(H34A,H34B), C40(H40A,H40B), C26(H26A,H26B), C28(H28A,H28B), C38(H38A,
 H38B), C32(H32A,H32B), C30(H30A,H30B), C39(H39A,H39B), C27(H27A,H27B),
 C36(H36A,H36B), C31(H31A,H31B), C35(H35A,H35B), C9(H9AA,H9AB), C9(H9BC,H9BD),
 C6A(H6AA,H6AB), C6B(H6BA,H6BB)
3.c Aromatic/amide H refined with riding coordinates:
 C18(H18), C20(H20), C17(H17), C46(H46), C48(H48), C15(H15), C16(H16),
 C24(H24), C51(H51), C23(H23), C42(H42), C45(H45), C21(H21), C50(H50), C22(H22),
  C49(H49), C44(H44), C43(H43)
;
_olex2_submission_special_instructions 'No special instructions were received'
_oxdiff_exptl_absorpt_empirical_details
;
Empirical correction (ABSPACK) includes:
- Absorption correction using spherical harmonics
- Frame scaling
;
_oxdiff_exptl_absorpt_empirical_full_max 1.530
_oxdiff_exptl_absorpt_empirical_full_min 0.719

loop_
_space_group_symop_operation_xyz
'x, y, z'
'-x+1/2, -y, z+1/2'
'-x, y+1/2, -z+1/2'
'x+1/2, -y+1/2, -z'
'-x, -y, -z'
'x-1/2, y, -z-1/2'
'x, -y-1/2, z-1/2'
'-x-1/2, y-1/2, z'

loop_
_atom_site_label
_atom_site_type_symbol
_atom_site_fract_x
_atom_site_fract_y
_atom_site_fract_z
_atom_site_U_iso_or_equiv
_atom_site_adp_type
_atom_site_occupancy
_atom_site_site_symmetry_order
_atom_site_calc_flag
_atom_site_refinement_flags_posn
_atom_site_refinement_flags_adp
_atom_site_refinement_flags_occupancy
_atom_site_disorder_assembly
_atom_site_disorder_group
Rh1 Rh 0.50837(2) 0.23041(2) 0.37608(2) 0.01354(4) Uani 1 1 d . . . . .
Cl1 Cl 0.50789(2) 0.09865(2) 0.38328(2) 0.02137(8) Uani 1 1 d . . . . .
P1 P 0.56776(2) 0.23572(2) 0.45538(2) 0.01414(8) Uani 1 1 d . . . . .
P2 P 0.44898(2) 0.21455(2) 0.29762(2) 0.01529(8) Uani 1 1 d . . . . .
O11 O 0.50584(8) 0.39436(7) 0.36659(6) 0.0347(3) Uani 1 1 d . . . . .
C53 C 0.51154(8) 0.19427(9) 0.50687(6) 0.0176(3) Uani 1 1 d . . . . .
C14 C 0.45904(9) 0.23395(9) 0.53627(6) 0.0202(3) Uani 1 1 d . . . . .
C25 C 0.36075(9) 0.16237(10) 0.30341(6) 0.0219(3) Uani 1 1 d . . . . .
H25 H 0.3724 0.1131 0.3194 0.026 Uiso 1 1 calc R . . . .
C33 C 0.60570(9) 0.32514(9) 0.47864(6) 0.0190(3) Uani 1 1 d . . . . .
H33 H 0.5634 0.3613 0.4810 0.023 Uiso 1 1 calc R . . . .
C41 C 0.58003(9) 0.27602(10) 0.22134(7) 0.0256(4) Uani 1 1 d . . . . .
C37 C 0.65779(9) 0.18595(9) 0.45739(6) 0.0218(3) Uani 1 1 d . . . . .
H37 H 0.6484 0.1330 0.4473 0.026 Uiso 1 1 calc R . . . .
C19 C 0.43908(9) 0.31293(10) 0.52587(6) 0.0229(3) Uani 1 1 d . . . . .
C34 C 0.63911(10) 0.31617(10) 0.53283(6) 0.0260(3) Uani 1 1 d . . . . .
H34A H 0.6559 0.3657 0.5449 0.031 Uiso 1 1 calc R . . . .
H34B H 0.5991 0.2993 0.5563 0.031 Uiso 1 1 calc R . . . .
C47 C 0.55748(9) 0.19639(10) 0.21760(6) 0.0239(3) Uani 1 1 d . . . . .
C18 C 0.52102(10) 0.11818(10) 0.51661(6) 0.0231(3) Uani 1 1 d . . . . .
H18 H 0.5548 0.0903 0.4961 0.028 Uiso 1 1 calc R . . . .
C29 C 0.40715(9) 0.29534(10) 0.26426(6) 0.0212(3) Uani 1 1 d . . . . .
H29 H 0.4478 0.3320 0.2570 0.025 Uiso 1 1 calc R . . . .
C40 C 0.66079(9) 0.35453(10) 0.43764(7) 0.0248(3) Uani 1 1 d . . . . .
H40A H 0.6321 0.3651 0.4059 0.030 Uiso 1 1 calc R . . . .
H40B H 0.6812 0.4025 0.4500 0.030 Uiso 1 1 calc R . . . .
C20 C 0.40758(9) 0.33272(10) 0.47888(7) 0.0258(3) Uani 1 1 d . . . . .
H20 H 0.3987 0.2955 0.4537 0.031 Uiso 1 1 calc R . . . .
C17 C 0.48204(11) 0.08268(11) 0.55569(7) 0.0300(4) Uani 1 1 d . . . . .
H17 H 0.4888 0.0309 0.5614 0.036 Uiso 1 1 calc R . . . .
C26 C 0.31229(9) 0.20651(11) 0.34168(6) 0.0269(4) Uani 1 1 d . . . . .
H26A H 0.2670 0.1770 0.3493 0.032 Uiso 1 1 calc R . . . .
H26B H 0.3404 0.2120 0.3742 0.032 Uiso 1 1 calc R . . . .
C28 C 0.35084(10) 0.33260(10) 0.30148(7) 0.0264(4) Uani 1 1 d . . . . .
H28A H 0.3794 0.3536 0.3307 0.032 Uiso 1 1 calc R . . . .
H28B H 0.3275 0.3749 0.2832 0.032 Uiso 1 1 calc R . . . .
C46 C 0.61304(9) 0.30277(11) 0.26602(7) 0.0270(4) Uani 1 1 d . . . . .
H46 H 0.6181 0.2709 0.2950 0.032 Uiso 1 1 calc R . . . .
C38 C 0.70725(10) 0.22153(11) 0.41547(7) 0.0288(4) Uani 1 1 d . . . . .
H38A H 0.7544 0.1930 0.4134 0.035 Uiso 1 1 calc R . . . .
H38B H 0.6816 0.2162 0.3820 0.035 Uiso 1 1 calc R . . . .
C32 C 0.32292(10) 0.14740(11) 0.25111(7) 0.0307(4) Uani 1 1 d . . . . .
H32A H 0.3538 0.1109 0.2321 0.037 Uiso 1 1 calc R . . . .
H32B H 0.2741 0.1235 0.2578 0.037 Uiso 1 1 calc R . . . .
C48 C 0.59227(11) 0.15233(12) 0.18012(7) 0.0342(4) Uani 1 1 d . . . . .
H48 H 0.6263 0.1749 0.1569 0.041 Uiso 1 1 calc R . . . .
C30 C 0.37385(10) 0.27075(11) 0.21255(6) 0.0280(4) Uani 1 1 d . . . . .
H30A H 0.3559 0.3156 0.1942 0.034 Uiso 1 1 calc R . . . .
H30B H 0.4142 0.2485 0.1916 0.034 Uiso 1 1 calc R . . . .
C15 C 0.42207(10) 0.19737(11) 0.57644(6) 0.0271(4) Uani 1 1 d . . . . .
H15 H 0.3884 0.2246 0.5974 0.032 Uiso 1 1 calc R . . . .
C16 C 0.43347(11) 0.12287(12) 0.58623(7) 0.0326(4) Uani 1 1 d . . . . .
H16 H 0.4081 0.0992 0.6138 0.039 Uiso 1 1 calc R . . . .
C39 C 0.72662(10) 0.30402(11) 0.42318(8) 0.0318(4) Uani 1 1 d . . . . .
H39A H 0.7492 0.3231 0.3910 0.038 Uiso 1 1 calc R . . . .
H39B H 0.7648 0.3078 0.4505 0.038 Uiso 1 1 calc R . . . .
C27 C 0.28813(10) 0.28397(11) 0.32362(7) 0.0309(4) Uani 1 1 d . . . . .
H27A H 0.2654 0.3106 0.3531 0.037 Uiso 1 1 calc R . . . .
H27B H 0.2491 0.2781 0.2970 0.037 Uiso 1 1 calc R . . . .
C36 C 0.69227(10) 0.18569(11) 0.51158(7) 0.0292(4) Uani 1 1 d . . . . .
H36A H 0.6596 0.1558 0.5343 0.035 Uiso 1 1 calc R . . . .
H36B H 0.7410 0.1599 0.5097 0.035 Uiso 1 1 calc R . . . .
C52 C 0.50515(9) 0.16277(10) 0.25057(6) 0.0207(3) Uani 1 1 d . . . . .
C24 C 0.45004(11) 0.36823(12) 0.56279(8) 0.0360(4) Uani 1 1 d . . . . .
H24 H 0.4699 0.3555 0.5955 0.043 Uiso 1 1 calc R . . . .
C31 C 0.30969(11) 0.21482(12) 0.21580(7) 0.0349(4) Uani 1 1 d . . . . .
H31A H 0.2991 0.1962 0.1807 0.042 Uiso 1 1 calc R . . . .
H31B H 0.2646 0.2414 0.2279 0.042 Uiso 1 1 calc R . . . .
C51 C 0.49433(10) 0.08580(10) 0.24742(7) 0.0280(4) Uani 1 1 d . . . . .
H51 H 0.4615 0.0622 0.2710 0.034 Uiso 1 1 calc R . . . .
C23 C 0.43202(13) 0.44184(13) 0.55190(10) 0.0492(6) Uani 1 1 d . . . . .
H23 H 0.4402 0.4794 0.5770 0.059 Uiso 1 1 calc R . . . .
C42 C 0.57302(11) 0.32354(13) 0.17924(8) 0.0390(5) Uani 1 1 d . . . . .
H42 H 0.5510 0.3059 0.1483 0.047 Uiso 1 1 calc R . . . .
C45 C 0.63876(11) 0.37562(12) 0.26879(8) 0.0369(4) Uani 1 1 d . . . . .
H45 H 0.6613 0.3934 0.2995 0.044 Uiso 1 1 calc R . . . .
C21 C 0.38908(11) 0.40634(11) 0.46849(9) 0.0375(4) Uani 1 1 d . . . . .
H21 H 0.3674 0.4192 0.4364 0.045 Uiso 1 1 calc R . . . .
C50 C 0.53026(12) 0.04323(12) 0.21071(8) 0.0379(5) Uani 1 1 d . . . . .
H50 H 0.5220 -0.0090 0.2092 0.046 Uiso 1 1 calc R . . . .
C35 C 0.70470(11) 0.26178(11) 0.53714(7) 0.0335(4) Uani 1 1 d . . . . .
H35A H 0.7157 0.2537 0.5740 0.040 Uiso 1 1 calc R . . . .
H35B H 0.7492 0.2852 0.5215 0.040 Uiso 1 1 calc R . . . .
C22 C 0.40223(13) 0.46053(12) 0.50473(11) 0.0494(6) Uani 1 1 d . . . . .
H22 H 0.3908 0.5110 0.4973 0.059 Uiso 1 1 calc R . . . .
C49 C 0.57828(12) 0.07685(13) 0.17611(8) 0.0416(5) Uani 1 1 d . . . . .
H49 H 0.6014 0.0483 0.1498 0.050 Uiso 1 1 calc R . . . .
C12 C 0.50704(10) 0.33059(10) 0.37021(6) 0.0220(3) Uani 1 1 d . . . . .
C44 C 0.63140(12) 0.42216(12) 0.22675(10) 0.0453(5) Uani 1 1 d . . . . .
H44 H 0.6493 0.4719 0.2284 0.054 Uiso 1 1 calc R . . . .
C9 C 0.81127(13) 0.54988(13) 0.33937(10) 0.0456(5) Uani 1 1 d . . . . .
H9AA H 0.8099 0.5978 0.3206 0.055 Uiso 0.59(2) 1 calc R . P A 1
H9AB H 0.8545 0.5509 0.3630 0.055 Uiso 0.59(2) 1 calc R . P A 1
H9BC H 0.8571 0.5535 0.3604 0.055 Uiso 0.41(2) 1 calc R . P A 2
H9BD H 0.8015 0.5996 0.3244 0.055 Uiso 0.41(2) 1 calc R . P A 2
C43 C 0.59806(13) 0.39644(14) 0.18230(10) 0.0509(6) Uani 1 1 d . . . . .
H43 H 0.5923 0.4288 0.1537 0.061 Uiso 1 1 calc R . . . .
C6A C 0.1726(6) 0.5538(6) 0.4401(4) 0.066(2) Uani 0.59(2) 1 d . . P A 1
H6AA H 0.1766 0.6088 0.4405 0.079 Uiso 0.59(2) 1 calc R . P A 1
H6AB H 0.1202 0.5407 0.4321 0.079 Uiso 0.59(2) 1 calc R . P A 1
Cl4A Cl 0.72619(19) 0.53894(19) 0.37601(14) 0.0481(9) Uani 0.59(2) 1 d . . P A 1
Cl5A Cl 0.8214(2) 0.4783(2) 0.2966(2) 0.0541(11) Uani 0.64(3) 1 d . . P A 1
Cl2A Cl 0.19548(14) 0.51942(13) 0.49983(15) 0.0489(8) Uani 0.72(3) 1 d . . P A 1
Cl3A Cl 0.2396(4) 0.5125(5) 0.3852(4) 0.0569(13) Uani 0.44(6) 1 d . . P A 1
C6B C 0.1663(5) 0.5231(11) 0.4277(5) 0.059(4) Uani 0.41(2) 1 d . . P A 2
H6BA H 0.1356 0.4775 0.4244 0.071 Uiso 0.41(2) 1 calc R . P A 2
H6BB H 0.1347 0.5661 0.4181 0.071 Uiso 0.41(2) 1 calc R . P A 2
Cl4B Cl 0.7409(8) 0.5266(7) 0.3768(3) 0.099(2) Uani 0.41(2) 1 d . . P A 2
Cl5B Cl 0.8264(4) 0.4843(6) 0.2882(6) 0.102(4) Uani 0.36(3) 1 d . . P A 2
Cl2B Cl 0.1928(6) 0.5324(14) 0.4889(9) 0.095(3) Uani 0.28(3) 1 d . . P A 2
Cl3B Cl 0.2298(9) 0.5184(6) 0.3919(6) 0.0715(15) Uani 0.56(6) 1 d . . P A 2

loop_
_atom_site_aniso_label
_atom_site_aniso_U_11
_atom_site_aniso_U_22
_atom_site_aniso_U_33
_atom_site_aniso_U_23
_atom_site_aniso_U_13
_atom_site_aniso_U_12
Rh1 0.01472(6) 0.01480(7) 0.01112(6) 0.00085(4) -0.00117(4) -0.00006(4)
Cl1 0.02645(19) 0.01603(18) 0.02162(17) 0.00193(13) -0.00377(14) -0.00030(14)
P1 0.01382(17) 0.01682(18) 0.01178(16) 0.00017(13) -0.00152(13) 0.00022(13)
P2 0.01478(17) 0.01977(18) 0.01130(16) 0.00029(13) -0.00086(13) 0.00014(14)
O11 0.0500(9) 0.0193(7) 0.0347(7) 0.0047(5) -0.0099(6) -0.0003(6)
C53 0.0176(7) 0.0219(8) 0.0134(7) 0.0010(6) -0.0031(5) -0.0024(6)
C14 0.0165(7) 0.0281(9) 0.0159(7) -0.0018(6) -0.0018(6) -0.0044(6)
C25 0.0179(8) 0.0288(9) 0.0190(7) 0.0023(6) -0.0009(6) -0.0032(6)
C33 0.0173(7) 0.0202(8) 0.0195(7) -0.0036(6) -0.0011(6) -0.0019(6)
C41 0.0142(7) 0.0365(10) 0.0260(8) 0.0041(7) 0.0026(6) 0.0004(6)
C37 0.0173(7) 0.0232(8) 0.0249(8) -0.0016(6) -0.0013(6) 0.0041(6)
C19 0.0163(7) 0.0267(9) 0.0258(8) -0.0054(7) 0.0046(6) -0.0004(6)
C34 0.0259(8) 0.0316(9) 0.0206(8) -0.0057(7) -0.0053(6) -0.0036(7)
C47 0.0165(7) 0.0368(10) 0.0186(7) -0.0003(7) -0.0019(6) 0.0025(7)
C18 0.0260(8) 0.0224(8) 0.0209(8) 0.0038(6) -0.0038(6) -0.0008(7)
C29 0.0206(8) 0.0269(8) 0.0160(7) 0.0047(6) -0.0008(6) 0.0033(6)
C40 0.0204(8) 0.0258(9) 0.0282(8) -0.0003(7) 0.0015(6) -0.0065(7)
C20 0.0186(8) 0.0291(9) 0.0298(9) -0.0013(7) 0.0041(6) 0.0023(7)
C17 0.0352(10) 0.0274(9) 0.0274(9) 0.0109(7) -0.0082(7) -0.0081(8)
C26 0.0187(8) 0.0398(10) 0.0221(8) 0.0046(7) 0.0036(6) -0.0006(7)
C28 0.0257(8) 0.0307(9) 0.0227(8) 0.0039(7) -0.0007(6) 0.0102(7)
C46 0.0202(8) 0.0356(10) 0.0251(8) 0.0004(7) 0.0048(6) -0.0005(7)
C38 0.0191(8) 0.0361(10) 0.0311(9) -0.0048(7) 0.0069(7) 0.0021(7)
C32 0.0241(8) 0.0402(10) 0.0278(9) -0.0031(8) -0.0086(7) -0.0081(8)
C48 0.0249(9) 0.0551(13) 0.0225(8) -0.0052(8) 0.0055(7) 0.0059(8)
C30 0.0282(9) 0.0402(11) 0.0156(7) 0.0049(7) -0.0036(6) 0.0073(7)
C15 0.0217(8) 0.0423(11) 0.0173(7) -0.0011(7) 0.0018(6) -0.0076(7)
C16 0.0319(9) 0.0457(11) 0.0203(8) 0.0103(8) -0.0005(7) -0.0141(8)
C39 0.0212(8) 0.0382(11) 0.0361(10) -0.0013(8) 0.0082(7) -0.0040(8)
C27 0.0231(9) 0.0437(11) 0.0259(8) 0.0036(8) 0.0042(7) 0.0090(8)
C36 0.0216(8) 0.0336(10) 0.0323(9) 0.0016(7) -0.0117(7) 0.0057(7)
C52 0.0187(7) 0.0278(9) 0.0157(7) -0.0024(6) -0.0028(5) 0.0019(6)
C24 0.0283(9) 0.0405(11) 0.0392(10) -0.0166(9) 0.0034(8) -0.0004(8)
C31 0.0299(10) 0.0513(12) 0.0235(8) -0.0011(8) -0.0124(7) 0.0027(9)
C51 0.0296(9) 0.0284(9) 0.0258(8) -0.0047(7) -0.0014(7) 0.0012(7)
C23 0.0415(12) 0.0363(12) 0.0699(16) -0.0257(11) 0.0122(11) 0.0005(9)
C42 0.0277(10) 0.0533(13) 0.0361(10) 0.0167(9) -0.0064(8) -0.0058(9)
C45 0.0267(9) 0.0400(11) 0.0440(11) -0.0063(9) 0.0080(8) -0.0060(8)
C21 0.0275(9) 0.0338(10) 0.0512(12) 0.0084(9) 0.0069(8) 0.0093(8)
C50 0.0445(11) 0.0328(10) 0.0365(10) -0.0150(8) -0.0030(9) 0.0070(9)
C35 0.0292(9) 0.0402(11) 0.0311(9) -0.0031(8) -0.0161(8) 0.0001(8)
C22 0.0392(12) 0.0281(11) 0.0810(18) -0.0028(11) 0.0155(12) 0.0087(9)
C49 0.0408(11) 0.0537(13) 0.0303(10) -0.0182(9) 0.0044(8) 0.0141(10)
C12 0.0263(9) 0.0237(9) 0.0159(7) 0.0022(6) -0.0046(6) -0.0004(6)
C44 0.0327(11) 0.0325(11) 0.0708(15) 0.0087(10) 0.0067(10) -0.0043(9)
C9 0.0403(12) 0.0372(12) 0.0594(14) -0.0122(10) -0.0088(10) -0.0051(9)
C43 0.0379(12) 0.0534(14) 0.0613(15) 0.0306(12) -0.0057(10) -0.0061(10)
C6A 0.046(3) 0.054(4) 0.098(5) 0.004(4) -0.028(3) 0.009(3)
Cl4A 0.0539(13) 0.0404(11) 0.0502(11) -0.0002(7) 0.0144(8) -0.0065(7)
Cl5A 0.0587(15) 0.0512(13) 0.0523(13) -0.0235(8) 0.0038(12) 0.0001(9)
Cl2A 0.0372(10) 0.0428(16) 0.0666(12) -0.0087(6) -0.0037(6) -0.0052(5)
Cl3A 0.038(4) 0.0670(19) 0.065(2) -0.0024(19) -0.0072(18) 0.0010(11)
C6B 0.025(3) 0.080(9) 0.072(7) 0.035(6) -0.014(4) -0.011(5)
Cl4B 0.124(5) 0.090(4) 0.084(3) -0.021(2) 0.047(3) -0.026(3)
Cl5B 0.126(6) 0.090(4) 0.090(4) -0.040(2) 0.061(5) -0.035(4)
Cl2B 0.075(4) 0.139(7) 0.071(6) -0.031(5) 0.002(3) -0.031(4)
Cl3B 0.089(3) 0.0685(18) 0.057(2) 0.0147(15) -0.028(2) 0.004(2)

loop_
_atom_type_symbol
_atom_type_description
_atom_type_scat_dispersion_real
_atom_type_scat_dispersion_imag
_atom_type_scat_source
C C 0.0181 0.0091 'International Tables Vol C Tables 4.2.6.8 and 6.1.1.4'
H H 0.0000 0.0000 'International Tables Vol C Tables 4.2.6.8 and 6.1.1.4'
Cl Cl 0.3639 0.7018 'International Tables Vol C Tables 4.2.6.8 and 6.1.1.4'
O O 0.0492 0.0322 'International Tables Vol C Tables 4.2.6.8 and 6.1.1.4'
P P 0.2955 0.4335 'International Tables Vol C Tables 4.2.6.8 and 6.1.1.4'
Rh Rh 0.0927 3.6045 'International Tables Vol C Tables 4.2.6.8 and 6.1.1.4'

loop_
_geom_angle_atom_site_label_1
_geom_angle_atom_site_label_2
_geom_angle_atom_site_label_3
_geom_angle
_geom_angle_site_symmetry_1
_geom_angle_site_symmetry_3
_geom_angle_publ_flag
P1 Rh1 Cl1 88.427(13) . . ?
P2 Rh1 Cl1 86.868(14) . . ?
P2 Rh1 P1 175.295(14) . . ?
C12 Rh1 Cl1 178.98(5) . . ?
C12 Rh1 P1 92.31(5) . . ?
C12 Rh1 P2 92.39(5) . . ?
C53 P1 Rh1 112.32(5) . . ?
C53 P1 C33 108.42(7) . . ?
C53 P1 C37 105.28(7) . . ?
C33 P1 Rh1 119.72(5) . . ?
C33 P1 C37 95.13(7) . . ?
C37 P1 Rh1 113.97(5) . . ?
C25 P2 Rh1 112.60(5) . . ?
C25 P2 C29 95.10(8) . . ?
C29 P2 Rh1 120.19(5) . . ?
C52 P2 Rh1 113.35(5) . . ?
C52 P2 C25 105.51(8) . . ?
C52 P2 C29 107.85(7) . . ?
C14 C53 P1 124.01(12) . . ?
C18 C53 P1 117.48(12) . . ?
C18 C53 C14 118.50(15) . . ?
C53 C14 C19 123.03(14) . . ?
C15 C14 C53 119.00(16) . . ?
C15 C14 C19 117.95(15) . . ?
C26 C25 P2 105.97(12) . . ?
C26 C25 C32 114.28(14) . . ?
C32 C25 P2 113.16(12) . . ?
C34 C33 P1 110.64(11) . . ?
C34 C33 C40 114.74(13) . . ?
C40 C33 P1 107.82(11) . . ?
C46 C41 C47 120.14(16) . . ?
C46 C41 C42 118.93(18) . . ?
C42 C41 C47 120.79(17) . . ?
C38 C37 P1 106.38(11) . . ?
C36 C37 P1 112.26(11) . . ?
C36 C37 C38 114.67(14) . . ?
C20 C19 C14 120.04(15) . . ?
C20 C19 C24 118.66(18) . . ?
C24 C19 C14 121.30(16) . . ?
C35 C34 C33 115.60(14) . . ?
C48 C47 C41 117.81(16) . . ?
C48 C47 C52 118.58(17) . . ?
C52 C47 C41 123.58(15) . . ?
C17 C18 C53 121.29(17) . . ?
C28 C29 P2 108.02(11) . . ?
C30 C29 P2 110.06(12) . . ?
C30 C29 C28 114.69(14) . . ?
C39 C40 C33 117.29(15) . . ?
C21 C20 C19 120.69(18) . . ?
C16 C17 C18 119.88(18) . . ?
C27 C26 C25 115.38(14) . . ?
C27 C28 C29 117.76(15) . . ?
C45 C46 C41 120.68(18) . . ?
C39 C38 C37 115.91(14) . . ?
C31 C32 C25 117.19(15) . . ?
C49 C48 C47 121.67(18) . . ?
C31 C30 C29 115.63(14) . . ?
C16 C15 C14 121.54(17) . . ?
C15 C16 C17 119.64(16) . . ?
C38 C39 C40 115.35(14) . . ?
C26 C27 C28 115.11(14) . . ?
C35 C36 C37 116.87(15) . . ?
C47 C52 P2 123.66(13) . . ?
C51 C52 P2 117.60(13) . . ?
C51 C52 C47 118.74(16) . . ?
C23 C24 C19 120.2(2) . . ?
C30 C31 C32 115.71(15) . . ?
C50 C51 C52 121.50(18) . . ?
C22 C23 C24 120.2(2) . . ?
C43 C42 C41 120.2(2) . . ?
C44 C45 C46 119.8(2) . . ?
C22 C21 C20 119.9(2) . . ?
C51 C50 C49 119.9(2) . . ?
C34 C35 C36 115.07(14) . . ?
C21 C22 C23 120.3(2) . . ?
C48 C49 C50 119.43(17) . . ?
O11 C12 Rh1 179.7(2) . . ?
C43 C44 C45 120.1(2) . . ?
Cl5A C9 Cl4A 110.5(3) . . ?
Cl4B C9 Cl5B 112.8(5) . . ?
C44 C43 C42 120.3(2) . . ?
Cl2A C6A Cl3A 111.5(5) . . ?
Cl3B C6B Cl2B 112.9(7) . . ?

loop_
_geom_bond_atom_site_label_1
_geom_bond_atom_site_label_2
_geom_bond_distance
_geom_bond_site_symmetry_2
_geom_bond_publ_flag
Rh1 Cl1 2.3732(4) . ?
Rh1 P1 2.3234(4) . ?
Rh1 P2 2.3198(4) . ?
Rh1 C12 1.8055(18) . ?
P1 C53 1.8343(16) . ?
P1 C33 1.8458(16) . ?
P1 C37 1.8460(16) . ?
P2 C25 1.8449(16) . ?
P2 C29 1.8494(16) . ?
P2 C52 1.8377(17) . ?
O11 C12 1.149(2) . ?
C53 C14 1.407(2) . ?
C53 C18 1.400(2) . ?
C14 C19 1.487(2) . ?
C14 C15 1.401(2) . ?
C25 C26 1.541(2) . ?
C25 C32 1.544(2) . ?
C33 C34 1.540(2) . ?
C33 C40 1.547(2) . ?
C41 C47 1.489(3) . ?
C41 C46 1.390(2) . ?
C41 C42 1.394(3) . ?
C37 C38 1.544(2) . ?
C37 C36 1.539(2) . ?
C19 C20 1.393(2) . ?
C19 C24 1.395(2) . ?
C34 C35 1.533(3) . ?
C47 C48 1.402(2) . ?
C47 C52 1.407(2) . ?
C18 C17 1.389(2) . ?
C29 C28 1.551(2) . ?
C29 C30 1.537(2) . ?
C40 C39 1.535(2) . ?
C20 C21 1.389(3) . ?
C17 C16 1.382(3) . ?
C26 C27 1.531(3) . ?
C28 C27 1.536(3) . ?
C46 C45 1.389(3) . ?
C38 C39 1.534(3) . ?
C32 C31 1.538(3) . ?
C48 C49 1.382(3) . ?
C30 C31 1.530(3) . ?
C15 C16 1.377(3) . ?
C36 C35 1.536(3) . ?
C52 C51 1.398(3) . ?
C24 C23 1.390(3) . ?
C51 C50 1.383(3) . ?
C23 C22 1.380(4) . ?
C42 C43 1.386(3) . ?
C45 C44 1.383(3) . ?
C21 C22 1.375(3) . ?
C50 C49 1.384(3) . ?
C44 C43 1.381(4) . ?
C9 Cl4A 1.810(4) . ?
C9 Cl5A 1.710(4) . ?
C9 Cl4B 1.648(10) . ?
C9 Cl5B 1.797(9) . ?
C6A Cl2A 1.721(10) . ?
C6A Cl3A 2.007(14) . ?
C6B Cl2B 1.67(3) . ?
C6B Cl3B 1.47(3) . ?
